data_2224350
loop_
_publ_author_name
'Guo, Huan-Mei'

_publ_section_title
;
 3-(2-Fluorophenyl)-1-(4-methoxyphenyl)prop-2-en-1-one
;
_journal_coeditor_code LH2941
_journal_issue 12
_journal_name_full 'Acta Crystallographica Section E'
_journal_page_first o3013
_journal_paper_doi 10.1107/S1600536809045759
_journal_volume 65
_journal_year 2009
_chemical_formula_iupac 'C16 H13 F O2'
_chemical_formula_moiety 'C16 H13 F O2'
_chemical_formula_sum 'C16 H13 F O2'
_chemical_formula_weight 256.26
_chemical_name_systematic
;
3-(2-Fluorophenyl)-1-(4-methoxyphenyl)prop-2-en-1-one
;
_space_group_IT_number 61
_symmetry_cell_setting orthorhombic
_symmetry_space_group_name_Hall '-P 2ac 2ab'
_symmetry_space_group_name_H-M 'P b c a'
_atom_sites_solution_hydrogens geom
_atom_sites_solution_primary direct
_atom_sites_solution_secondary difmap
_audit_creation_method SHELXL-97
_cell_angle_alpha 90.00
_cell_angle_beta 90.00
_cell_angle_gamma 90.00
_cell_formula_units_Z 8
_cell_length_a 7.4511(6)
_cell_length_b 11.0541(8)
_cell_length_c 31.031(3)
_cell_measurement_reflns_used 2162
_cell_measurement_temperature 298(2)
_cell_measurement_theta_max 28.36
_cell_measurement_theta_min 2.63
_cell_volume 2555.9(4)
_computing_cell_refinement 'SAINT (Bruker, 1997)'
_computing_data_collection 'SMART (Bruker, 1997)'
_computing_data_reduction 'SAINT (Bruker, 1997)'
_computing_molecular_graphics 'SHELXTL (Sheldrick, 2008)'
_computing_publication_material 'SHELXTL (Sheldrick, 2008)'
_computing_structure_refinement 'SHELXL97 (Sheldrick, 2008)'
_computing_structure_solution 'SHELXS97 (Sheldrick, 2008)'
_diffrn_ambient_temperature 298(2)
_diffrn_measured_fraction_theta_full 0.992
_diffrn_measured_fraction_theta_max 0.992
_diffrn_measurement_device_type 'Bruker SMART CCD'
_diffrn_measurement_method '\f and \w'
_diffrn_radiation_monochromator graphite
_diffrn_radiation_source 'fine-focus sealed tube'
_diffrn_radiation_type MoK\a
_diffrn_radiation_wavelength 0.71073
_diffrn_reflns_av_R_equivalents 0.0257
_diffrn_reflns_av_sigmaI/netI 0.0197
_diffrn_reflns_limit_h_max 9
_diffrn_reflns_limit_h_min -8
_diffrn_reflns_limit_k_max 14
_diffrn_reflns_limit_k_min -13
_diffrn_reflns_limit_l_max 36
_diffrn_reflns_limit_l_min -39
_diffrn_reflns_number 15509
_diffrn_reflns_theta_full 28.36
_diffrn_reflns_theta_max 28.36
_diffrn_reflns_theta_min 2.63
_exptl_absorpt_coefficient_mu 0.097
_exptl_absorpt_correction_type none
_exptl_crystal_colour yellow
_exptl_crystal_density_diffrn 1.332
_exptl_crystal_density_method 'not measured'
_exptl_crystal_description bar
_exptl_crystal_F_000 1072
_exptl_crystal_size_max 0.30
_exptl_crystal_size_mid 0.20
_exptl_crystal_size_min 0.15
_refine_diff_density_max 0.158
_refine_diff_density_min -0.189
_refine_ls_extinction_coef 0.0083(9)
_refine_ls_extinction_expression Fc^*^=kFc[1+0.001xFc^2^\l^3^/sin(2\q)]^-1/4^
_refine_ls_extinction_method 'SHELXL97 (Sheldrick, 2008)'
_refine_ls_goodness_of_fit_ref 1.048
_refine_ls_hydrogen_treatment constr
_refine_ls_matrix_type full
_refine_ls_number_parameters 173
_refine_ls_number_reflns 3162
_refine_ls_number_restraints 0
_refine_ls_restrained_S_all 1.048
_refine_ls_R_factor_all 0.0653
_refine_ls_R_factor_gt 0.0416
_refine_ls_shift/su_max 0.000
_refine_ls_shift/su_mean 0.000
_refine_ls_structure_factor_coef Fsqd
_refine_ls_weighting_details 'calc w=1/[\s^2^(Fo^2^)+(0.0479P)^2^+0.3713P] where P=(Fo^2^+2Fc^2^)/3'
_refine_ls_weighting_scheme calc
_refine_ls_wR_factor_gt 0.1037
_refine_ls_wR_factor_ref 0.1169
_reflns_number_gt 2162
_reflns_number_total 3162
_reflns_threshold_expression I>2\s(I)
_cod_data_source_file lh2941.cif
_cod_data_source_block I
_cod_depositor_comments
;
The following automatic conversions were performed:
'_symmetry_cell_setting' value 'Orthorhombic' changed to 'orthorhombic'
according to '/home/saulius/struct/CIF-dictionaries/cif_core.dic'
dictionary named 'cif_core.dic' version 2.4.1 from 2010-06-29.

Automatic conversion script
Id: cif_fix_enum 1527 2010-12-29 10:47:43Z saulius 

The following automatic conversions were performed:

'_symmetry_cell_setting' value 'Orthorhombic' changed to
'orthorhombic' according to
/home/saulius/struct/CIF-dictionaries/cif_core.dic dictionary named
'cif_core.dic' version 2.4.1 from 2010-06-29.

Automatic conversion script
Id: cif_fix_values 1715 2011-07-08 13:25:40Z adriana 
;
_cod_original_cell_volume 2555.9(3)
_cod_database_code 2224350
_cod_database_fobs_code 2224350

loop_
_symmetry_equiv_pos_as_xyz
'x, y, z'
'-x+1/2, -y, z+1/2'
'-x, y+1/2, -z+1/2'
'x+1/2, -y+1/2, -z'
'-x, -y, -z'
'x-1/2, y, -z-1/2'
'x, -y-1/2, z-1/2'
'-x-1/2, y-1/2, z'

loop_
_atom_site_type_symbol
_atom_site_label
_atom_site_fract_x
_atom_site_fract_y
_atom_site_fract_z
_atom_site_U_iso_or_equiv
_atom_site_adp_type
_atom_site_calc_flag
_atom_site_refinement_flags
_atom_site_occupancy
_atom_site_disorder_assembly
_atom_site_disorder_group
C C9 0.14251(16) 0.07378(11) 0.24089(4) 0.0474(3) Uani d . 1 . .
C C16 0.16025(17) 0.04544(11) 0.19449(5) 0.0530(3) Uani d . 1 . .
O O2 0.20708(16) -0.05586(9) 0.18272(3) 0.0723(3) Uani d . 1 . .
C C11 0.06705(19) 0.20676(12) 0.30007(4) 0.0539(3) Uani d . 1 . .
H H11A 0.0271 0.2817 0.3097 0.065 Uiso calc R 1 . .
C C10 0.08333(18) 0.18431(11) 0.25647(4) 0.0507(3) Uani d . 1 . .
H H10A 0.0537 0.2451 0.2370 0.061 Uiso calc R 1 . .
C C12 0.11063(18) 0.11693(12) 0.32916(4) 0.0548(3) Uani d . 1 . .
C C15 0.0866(2) 0.11137(13) 0.12171(5) 0.0598(4) Uani d . 1 . .
H H15A 0.1029 0.0307 0.1142 0.072 Uiso calc R 1 . .
C C14 0.11574(19) 0.13923(12) 0.16225(5) 0.0565(4) Uani d . 1 . .
H H14A 0.1082 0.2197 0.1709 0.068 Uiso calc R 1 . .
O O1 0.09938(16) 0.12870(10) 0.37267(3) 0.0747(3) Uani d . 1 . .
C C4 0.03134(19) 0.19281(13) 0.08723(4) 0.0567(4) Uani d . 1 . .
C C8 0.1842(2) -0.01562(12) 0.27107(5) 0.0597(4) Uani d . 1 . .
H H8A 0.2232 -0.0909 0.2616 0.072 Uiso calc R 1 . .
F F -0.04947(18) 0.02464(10) 0.04543(3) 0.1056(4) Uani d . 1 . .
C C7 0.1688(2) 0.00549(13) 0.31425(5) 0.0656(4) Uani d . 1 . .
H H7A 0.1975 -0.0553 0.3338 0.079 Uiso calc R 1 . .
C C5 0.0374(2) 0.31898(13) 0.09031(5) 0.0638(4) Uani d . 1 . .
H H5A 0.0862 0.3546 0.1148 0.077 Uiso calc R 1 . .
C C3 -0.0402(2) 0.14689(15) 0.04940(5) 0.0698(4) Uani d . 1 . .
C C6 -0.0271(3) 0.39113(16) 0.05794(5) 0.0783(5) Uani d . 1 . .
H H6A -0.0227 0.4748 0.0608 0.094 Uiso calc R 1 . .
C C13 0.0495(2) 0.24277(16) 0.39010(5) 0.0743(5) Uani d . 1 . .
H H13A 0.0465 0.2376 0.4210 0.112 Uiso calc R 1 . .
H H13B -0.0671 0.2649 0.3796 0.112 Uiso calc R 1 . .
H H13C 0.1354 0.3028 0.3815 0.112 Uiso calc R 1 . .
C C2 -0.1052(3) 0.21693(19) 0.01653(5) 0.0822(5) Uani d . 1 . .
H H2A -0.1525 0.1818 -0.0082 0.099 Uiso calc R 1 . .
C C1 -0.0987(3) 0.3404(2) 0.02105(5) 0.0849(5) Uani d . 1 . .
H H1A -0.1426 0.3900 -0.0008 0.102 Uiso calc R 1 . .

loop_
_atom_site_aniso_label
_atom_site_aniso_U_11
_atom_site_aniso_U_22
_atom_site_aniso_U_33
_atom_site_aniso_U_12
_atom_site_aniso_U_13
_atom_site_aniso_U_23
C9 0.0380(6) 0.0385(6) 0.0657(8) -0.0049(5) -0.0016(5) 0.0041(5)
C16 0.0447(7) 0.0411(7) 0.0731(9) -0.0071(5) 0.0028(6) -0.0035(6)
O2 0.0834(8) 0.0458(6) 0.0876(8) 0.0051(5) 0.0089(6) -0.0080(5)
C11 0.0565(8) 0.0436(7) 0.0616(8) -0.0001(6) -0.0029(6) 0.0026(6)
C10 0.0531(8) 0.0393(6) 0.0597(8) -0.0011(6) -0.0050(6) 0.0066(5)
C12 0.0481(7) 0.0579(8) 0.0585(8) -0.0039(6) -0.0017(6) 0.0110(6)
C15 0.0627(9) 0.0495(7) 0.0672(9) -0.0063(7) 0.0071(7) -0.0087(6)
C14 0.0617(9) 0.0461(7) 0.0616(8) -0.0032(6) 0.0036(6) -0.0055(6)
O1 0.0864(8) 0.0769(7) 0.0608(7) 0.0062(6) -0.0007(5) 0.0141(5)
C4 0.0545(8) 0.0621(8) 0.0535(8) -0.0062(7) 0.0087(6) -0.0085(6)
C8 0.0562(8) 0.0419(7) 0.0809(10) 0.0065(6) 0.0026(7) 0.0073(6)
F 0.1581(12) 0.0820(7) 0.0768(7) -0.0307(7) -0.0027(6) -0.0256(5)
C7 0.0654(9) 0.0541(8) 0.0773(10) 0.0088(7) -0.0005(8) 0.0223(7)
C5 0.0702(10) 0.0624(9) 0.0587(8) -0.0028(8) 0.0039(7) -0.0065(7)
C3 0.0782(11) 0.0721(10) 0.0592(9) -0.0144(8) 0.0106(8) -0.0159(8)
C6 0.0958(13) 0.0692(10) 0.0698(10) 0.0077(9) 0.0080(9) 0.0008(8)
C13 0.0755(11) 0.0871(12) 0.0604(9) -0.0049(9) -0.0012(8) 0.0005(8)
C2 0.0839(12) 0.1103(15) 0.0525(9) -0.0108(11) 0.0016(8) -0.0104(9)
C1 0.0877(13) 0.1064(15) 0.0607(10) 0.0128(11) 0.0051(9) 0.0075(10)

loop_
_atom_type_symbol
_atom_type_description
_atom_type_scat_dispersion_real
_atom_type_scat_dispersion_imag
_atom_type_scat_source
C C 0.0033 0.0016 'International Tables Vol C Tables 4.2.6.8 and 6.1.1.4'
H H 0.0000 0.0000 'International Tables Vol C Tables 4.2.6.8 and 6.1.1.4'
O O 0.0106 0.0060 'International Tables Vol C Tables 4.2.6.8 and 6.1.1.4'
F F 0.0171 0.0103 'International Tables Vol C Tables 4.2.6.8 and 6.1.1.4'

loop_
_geom_angle_atom_site_label_1
_geom_angle_atom_site_label_2
_geom_angle_atom_site_label_3
_geom_angle_site_symmetry_1
_geom_angle_site_symmetry_3
_geom_angle
_geom_angle_publ_flag
C10 C9 C8 . . 117.44(13) ?
C10 C9 C16 . . 123.68(12) ?
C8 C9 C16 . . 118.87(12) ?
O2 C16 C14 . . 120.11(13) ?
O2 C16 C9 . . 120.52(13) ?
C14 C16 C9 . . 119.34(11) ?
C12 C11 C10 . . 119.38(13) ?
C12 C11 H11A . . 120.3 ?
C10 C11 H11A . . 120.3 ?
C11 C10 C9 . . 121.88(12) ?
C11 C10 H10A . . 119.1 ?
C9 C10 H10A . . 119.1 ?
O1 C12 C11 . . 124.49(13) ?
O1 C12 C7 . . 115.86(12) ?
C11 C12 C7 . . 119.65(13) ?
C14 C15 C4 . . 127.23(13) ?
C14 C15 H15A . . 116.4 ?
C4 C15 H15A . . 116.4 ?
C15 C14 C16 . . 121.39(13) ?
C15 C14 H14A . . 119.3 ?
C16 C14 H14A . . 119.3 ?
C12 O1 C13 . . 118.62(12) ?
C3 C4 C5 . . 115.82(14) ?
C3 C4 C15 . . 120.28(14) ?
C5 C4 C15 . . 123.83(13) ?
C7 C8 C9 . . 121.24(13) ?
C7 C8 H8A . . 119.4 ?
C9 C8 H8A . . 119.4 ?
C8 C7 C12 . . 120.40(13) ?
C8 C7 H7A . . 119.8 ?
C12 C7 H7A . . 119.8 ?
C6 C5 C4 . . 121.29(15) ?
C6 C5 H5A . . 119.4 ?
C4 C5 H5A . . 119.4 ?
F C3 C2 . . 118.48(15) ?
F C3 C4 . . 117.44(15) ?
C2 C3 C4 . . 124.06(16) ?
C5 C6 C1 . . 120.44(17) ?
C5 C6 H6A . . 119.8 ?
C1 C6 H6A . . 119.8 ?
O1 C13 H13A . . 109.5 ?
O1 C13 H13B . . 109.5 ?
H13A C13 H13B . . 109.5 ?
O1 C13 H13C . . 109.5 ?
H13A C13 H13C . . 109.5 ?
H13B C13 H13C . . 109.5 ?
C3 C2 C1 . . 118.28(16) ?
C3 C2 H2A . . 120.9 ?
C1 C2 H2A . . 120.9 ?
C2 C1 C6 . . 120.11(17) ?
C2 C1 H1A . . 119.9 ?
C6 C1 H1A . . 119.9 ?

loop_
_geom_bond_atom_site_label_1
_geom_bond_atom_site_label_2
_geom_bond_site_symmetry_2
_geom_bond_distance
_geom_bond_publ_flag
C9 C10 . 1.3859(18) ?
C9 C8 . 1.3964(18) ?
C9 C16 . 1.4794(19) ?
C16 O2 . 1.2285(15) ?
C16 C14 . 1.478(2) ?
C11 C12 . 1.3807(18) ?
C11 C10 . 1.3808(19) ?
C11 H11A . 0.9300 ?
C10 H10A . 0.9300 ?
C12 O1 . 1.3591(17) ?
C12 C7 . 1.385(2) ?
C15 C14 . 1.3134(19) ?
C15 C4 . 1.457(2) ?
C15 H15A . 0.9300 ?
C14 H14A . 0.9300 ?
O1 C13 . 1.421(2) ?
C4 C3 . 1.386(2) ?
C4 C5 . 1.399(2) ?
C8 C7 . 1.365(2) ?
C8 H8A . 0.9300 ?
F C3 . 1.3587(19) ?
C7 H7A . 0.9300 ?
C5 C6 . 1.370(2) ?
C5 H5A . 0.9300 ?
C3 C2 . 1.369(2) ?
C6 C1 . 1.382(2) ?
C6 H6A . 0.9300 ?
C13 H13A . 0.9600 ?
C13 H13B . 0.9600 ?
C13 H13C . 0.9600 ?
C2 C1 . 1.373(3) ?
C2 H2A . 0.9300 ?
C1 H1A . 0.9300 ?

loop_
_geom_hbond_atom_site_label_D
_geom_hbond_atom_site_label_H
_geom_hbond_atom_site_label_A
_geom_hbond_site_symmetry_A
_geom_hbond_distance_DH
_geom_hbond_distance_HA
_geom_hbond_distance_DA
_geom_hbond_angle_DHA
C11 H11A O2 3 0.93 2.51 3.3679(18) 152.6

loop_
_cod_related_entry_id
_cod_related_entry_database
_cod_related_entry_code
1 ChemSpider 4772655
